data_4062510
_journal_name_full Organometallics
_journal_paper_doi 10.1021/om030631c
_journal_year 2004
_chemical_formula_sum 'C31 H46 N P Zr'
_chemical_formula_weight 554.88
_space_group_IT_number 19
_symmetry_cell_setting orthorhombic
_symmetry_space_group_name_Hall 'P 2ac 2ab'
_symmetry_space_group_name_H-M 'P 21 21 21'
_cell_angle_alpha 90.00
_cell_angle_beta 90.00
_cell_angle_gamma 90.00
_cell_formula_units_Z 4
_cell_length_a 11.354(6)
_cell_length_b 15.765(8)
_cell_length_c 16.780(9)
_cell_measurement_temperature 293(2)
_cell_volume 3004(3)
_diffrn_ambient_temperature 293(2)
_exptl_crystal_density_diffrn 1.227
_cod_database_code 4062510

loop_
_symmetry_equiv_pos_as_xyz
'x, y, z'
'-x+1/2, -y, z+1/2'
'-x, y+1/2, -z+1/2'
'x+1/2, -y+1/2, -z'

loop_
_atom_site_label
_atom_site_type_symbol
_atom_site_fract_x
_atom_site_fract_y
_atom_site_fract_z
_atom_site_U_iso_or_equiv
_atom_site_adp_type
_atom_site_occupancy
_atom_site_symmetry_multiplicity
_atom_site_calc_flag
_atom_site_refinement_flags
_atom_site_disorder_assembly
_atom_site_disorder_group
Zr1 Zr 0.131421(18) 0.652241(13) 0.721832(12) 0.04404(8) Uani 1 1 d . . .
P1 P 0.37118(5) 0.50943(3) 0.72821(3) 0.04451(13) Uani 1 1 d . . .
C19 C 0.2159(2) 0.80699(16) 0.84333(15) 0.0510(6) Uani 1 1 d . . .
C10 C 0.5187(2) 0.56288(17) 0.70952(18) 0.0591(7) Uani 1 1 d . . .
C16 C 0.4876(3) 0.4007(3) 0.8442(2) 0.0984(13) Uani 1 1 d . . .
H16A H 0.4828 0.3741 0.8956 0.148 Uiso 1 1 calc R . .
H16B H 0.5547 0.4378 0.8429 0.148 Uiso 1 1 calc R . .
H16C H 0.4958 0.3580 0.8038 0.148 Uiso 1 1 calc R . .
C24 C 0.1409(3) 0.86699(17) 0.87837(18) 0.0730(8) Uani 1 1 d . . .
H24A H 0.0846 0.8944 0.8475 0.088 Uiso 1 1 calc R . .
C22 C 0.2338(5) 0.8463(4) 1.0074(2) 0.1141(14) Uani 1 1 d . . .
H22A H 0.2398 0.8588 1.0614 0.137 Uiso 1 1 calc R . .
C6 C 0.3399(2) 0.43027(17) 0.64546(17) 0.0623(7) Uani 1 1 d . . .
C26 C 0.1069(3) 0.7225(2) 0.57083(15) 0.0722(9) Uani 1 1 d . . .
C13 C 0.6180(3) 0.50278(19) 0.6820(2) 0.0783(9) Uani 1 1 d . . .
H13A H 0.6888 0.5348 0.6735 0.117 Uiso 1 1 calc R . .
H13B H 0.5953 0.4755 0.6332 0.117 Uiso 1 1 calc R . .
H13C H 0.6317 0.4606 0.7222 0.117 Uiso 1 1 calc R . .
C15 C 0.2681(3) 0.3936(3) 0.8357(3) 0.1001(13) Uani 1 1 d . . .
H15A H 0.2695 0.3661 0.8867 0.150 Uiso 1 1 calc R . .
H15B H 0.2718 0.3516 0.7943 0.150 Uiso 1 1 calc R . .
H15C H 0.1967 0.4257 0.8304 0.150 Uiso 1 1 calc R . .
C20 C 0.2969(3) 0.76931(19) 0.89396(16) 0.0652(7) Uani 1 1 d . . .
H20A H 0.3473 0.7285 0.8730 0.078 Uiso 1 1 calc R . .
C14 C 0.3737(3) 0.45298(18) 0.82878(16) 0.0694(7) Uani 1 1 d . . .
C9 C 0.4089(3) 0.3458(2) 0.6523(2) 0.0905(10) Uani 1 1 d . . .
H9A H 0.3886 0.3096 0.6083 0.136 Uiso 1 1 calc R . .
H9B H 0.3888 0.3182 0.7014 0.136 Uiso 1 1 calc R . .
H9C H 0.4919 0.3572 0.6513 0.136 Uiso 1 1 calc R . .
C25 C 0.0747(3) 0.6343(2) 0.58915(18) 0.0871(11) Uani 1 1 d . . .
H25A H 0.1217 0.5928 0.5607 0.105 Uiso 1 1 calc R . .
H25B H -0.0087 0.6227 0.5827 0.105 Uiso 1 1 calc R . .
C23 C 0.1506(4) 0.8862(2) 0.9610(3) 0.1066(14) Uani 1 1 d . . .
H23A H 0.1003 0.9259 0.9837 0.128 Uiso 1 1 calc R . .
C30 C 0.0544(5) 0.8709(3) 0.5698(2) 0.1005(13) Uani 1 1 d . . .
H30A H -0.0029 0.9126 0.5753 0.121 Uiso 1 1 calc R . .
C27 C 0.2207(3) 0.7446(3) 0.5534(2) 0.0898(11) Uani 1 1 d . . .
H27A H 0.2778 0.7026 0.5481 0.108 Uiso 1 1 calc R . .
C31 C 0.0252(3) 0.7895(2) 0.57869(18) 0.0787(9) Uani 1 1 d . . .
H31A H -0.0527 0.7763 0.5906 0.094 Uiso 1 1 calc R . .
C29 C 0.1695(6) 0.8938(3) 0.5524(3) 0.1213(18) Uani 1 1 d . . .
H29A H 0.1913 0.9503 0.5467 0.146 Uiso 1 1 calc R . .
C17 C 0.3591(4) 0.5207(2) 0.89426(16) 0.0912(11) Uani 1 1 d . . .
H17A H 0.3589 0.4937 0.9456 0.137 Uiso 1 1 calc R . .
H17B H 0.2861 0.5502 0.8866 0.137 Uiso 1 1 calc R . .
H17C H 0.4232 0.5602 0.8914 0.137 Uiso 1 1 calc R . .
C28 C 0.2511(4) 0.8285(5) 0.5437(2) 0.1189(18) Uani 1 1 d . . .
H28A H 0.3286 0.8420 0.5309 0.143 Uiso 1 1 calc R . .
N1 N 0.26982(16) 0.57921(12) 0.72833(13) 0.0481(5) Uani 1 1 d . . .
C12 C 0.5619(3) 0.6079(2) 0.7865(2) 0.0873(10) Uani 1 1 d . . .
H12A H 0.6364 0.6346 0.7765 0.131 Uiso 1 1 calc R . .
H12B H 0.5705 0.5669 0.8284 0.131 Uiso 1 1 calc R . .
H12C H 0.5054 0.6500 0.8022 0.131 Uiso 1 1 calc R . .
C8 C 0.3679(3) 0.4704(2) 0.56417(16) 0.0820(8) Uani 1 1 d . . .
H8A H 0.3519 0.4301 0.5226 0.123 Uiso 1 1 calc R . .
H8B H 0.4495 0.4863 0.5625 0.123 Uiso 1 1 calc R . .
H8C H 0.3198 0.5198 0.5566 0.123 Uiso 1 1 calc R . .
C18 C 0.2078(3) 0.78397(16) 0.75784(14) 0.0576(7) Uani 1 1 d . . .
H18A H 0.2864 0.7879 0.7356 0.069 Uiso 1 1 calc R . .
H18B H 0.1604 0.8270 0.7318 0.069 Uiso 1 1 calc R . .
C11 C 0.4999(3) 0.63339(19) 0.6470(2) 0.0778(9) Uani 1 1 d . . .
H11A H 0.5736 0.6609 0.6362 0.117 Uiso 1 1 calc R . .
H11B H 0.4447 0.6742 0.6671 0.117 Uiso 1 1 calc R . .
H11C H 0.4697 0.6089 0.5987 0.117 Uiso 1 1 calc R . .
C5 C 0.0259(4) 0.6347(6) 0.8504(3) 0.148(3) Uani 1 1 d . . .
H5A H 0.0623 0.6379 0.9033 0.178 Uiso 1 1 calc R . .
C4 C -0.0347(4) 0.6975(3) 0.8151(3) 0.0991(14) Uani 1 1 d . . .
H4A H -0.0455 0.7547 0.8369 0.119 Uiso 1 1 calc R . .
C3 C -0.0921(3) 0.6658(3) 0.7527(3) 0.1029(13) Uani 1 1 d . . .
H3A H -0.1511 0.6952 0.7202 0.123 Uiso 1 1 calc R . .
C21 C 0.3069(4) 0.7889(3) 0.9736(2) 0.0942(11) Uani 1 1 d . . .
H21A H 0.3643 0.7625 1.0045 0.113 Uiso 1 1 calc R . .
C7 C 0.2060(3) 0.4114(2) 0.6447(2) 0.0827(10) Uani 1 1 d . . .
H7A H 0.1885 0.3718 0.6029 0.124 Uiso 1 1 calc R . .
H7B H 0.1634 0.4631 0.6357 0.124 Uiso 1 1 calc R . .
H7C H 0.1831 0.3877 0.6951 0.124 Uiso 1 1 calc R . .
C2 C -0.0648(4) 0.5809(4) 0.7499(4) 0.141(3) Uani 1 1 d . . .
H2A H -0.1032 0.5386 0.7159 0.169 Uiso 1 1 calc R . .
C1 C 0.0080(6) 0.5643(4) 0.8097(7) 0.201(5) Uani 1 1 d . . .
H1A H 0.0287 0.5073 0.8283 0.241 Uiso 1 1 calc R . .

loop_
_atom_site_aniso_label
_atom_site_aniso_U_11
_atom_site_aniso_U_22
_atom_site_aniso_U_33
_atom_site_aniso_U_23
_atom_site_aniso_U_13
_atom_site_aniso_U_12
Zr1 0.03670(12) 0.04192(11) 0.05349(12) -0.00427(10) -0.00081(11) 0.00255(11)
P1 0.0366(3) 0.0445(3) 0.0524(3) -0.0001(3) 0.0009(4) 0.0035(3)
C19 0.0563(15) 0.0426(13) 0.0540(13) -0.0018(11) 0.0069(12) -0.0095(12)
C10 0.0364(13) 0.0602(16) 0.0806(18) -0.0132(15) 0.0044(13) -0.0010(11)
C16 0.088(3) 0.112(3) 0.095(3) 0.032(2) -0.008(2) 0.039(2)
C24 0.078(2) 0.0551(17) 0.0863(18) -0.0151(14) 0.0075(18) 0.0008(17)
C22 0.147(4) 0.136(4) 0.0596(19) -0.011(3) 0.006(2) -0.038(4)
C6 0.0560(17) 0.0506(15) 0.0802(18) -0.0160(13) -0.0052(13) 0.0024(12)
C26 0.072(2) 0.098(2) 0.0472(14) -0.0168(14) -0.0202(14) 0.0269(18)
C13 0.0419(15) 0.082(2) 0.111(2) -0.0188(17) 0.0112(17) 0.0038(15)
C15 0.088(2) 0.093(3) 0.119(3) 0.048(2) 0.023(2) 0.010(2)
C20 0.0644(18) 0.0688(18) 0.0623(16) -0.0017(14) 0.0007(14) -0.0104(15)
C14 0.0641(17) 0.0760(18) 0.0680(16) 0.0222(14) 0.0025(17) 0.0165(18)
C9 0.090(2) 0.0556(17) 0.126(3) -0.024(2) -0.011(2) 0.0195(18)
C25 0.099(3) 0.087(3) 0.075(2) -0.0170(17) -0.0297(18) 0.0210(19)
C23 0.114(3) 0.094(3) 0.112(3) -0.052(2) 0.051(3) -0.013(2)
C30 0.142(4) 0.076(3) 0.083(2) -0.0035(19) -0.006(3) 0.021(3)
C27 0.071(2) 0.129(4) 0.0696(19) -0.017(2) -0.0123(17) 0.015(2)
C31 0.076(2) 0.093(3) 0.0680(19) -0.0053(17) -0.0099(16) 0.0277(19)
C29 0.183(6) 0.102(3) 0.078(3) 0.000(2) -0.015(3) -0.036(4)
C17 0.098(3) 0.124(3) 0.0520(15) 0.0119(16) 0.0067(19) 0.035(3)
C28 0.088(3) 0.196(6) 0.072(2) -0.015(3) -0.008(2) -0.031(4)
N1 0.0411(10) 0.0490(11) 0.0540(11) 0.0022(10) 0.0020(10) 0.0028(8)
C12 0.0591(18) 0.092(2) 0.111(3) -0.035(2) -0.0060(19) -0.0072(16)
C8 0.090(2) 0.094(2) 0.0614(16) -0.0201(15) -0.0047(19) 0.008(2)
C18 0.0704(17) 0.0481(14) 0.0542(14) -0.0026(11) 0.0024(13) -0.0096(13)
C11 0.0622(18) 0.067(2) 0.105(2) 0.0048(17) 0.0217(17) -0.0100(14)
C5 0.056(2) 0.299(9) 0.089(3) 0.089(5) 0.029(2) 0.025(4)
C4 0.075(2) 0.088(3) 0.135(3) -0.043(3) 0.056(2) -0.026(2)
C3 0.0386(16) 0.133(4) 0.137(3) 0.025(3) 0.0130(18) 0.0128(19)
C21 0.106(3) 0.107(3) 0.070(2) 0.010(2) -0.016(2) -0.031(2)
C7 0.0603(19) 0.0651(19) 0.123(3) -0.0188(18) -0.0205(19) -0.0082(15)
C2 0.082(3) 0.110(4) 0.232(7) -0.080(4) 0.067(4) -0.049(3)
C1 0.120(5) 0.104(4) 0.378(13) 0.132(6) 0.154(7) 0.052(4)

loop_
_geom_bond_atom_site_label_1
_geom_bond_atom_site_label_2
_geom_bond_distance
_geom_bond_site_symmetry_2
_geom_bond_publ_flag
Zr1 N1 1.951(2) . ?
Zr1 C18 2.330(3) . ?
Zr1 C25 2.335(3) . ?
Zr1 C1 2.462(5) . ?
Zr1 C5 2.484(4) . ?
Zr1 C2 2.540(4) . ?
Zr1 C4 2.553(3) . ?
Zr1 C3 2.599(3) . ?
Zr1 C26 2.779(3) . ?
P1 N1 1.592(2) . ?
P1 C6 1.900(3) . ?
P1 C10 1.901(3) . ?
P1 C14 1.908(3) . ?
C19 C20 1.386(4) . ?
C19 C24 1.402(4) . ?
C19 C18 1.482(4) . ?
C10 C13 1.544(4) . ?
C10 C11 1.544(4) . ?
C10 C12 1.553(4) . ?
C16 C14 1.556(4) . ?
C24 C23 1.423(5) . ?
C22 C21 1.352(6) . ?
C22 C23 1.377(6) . ?
C6 C8 1.537(4) . ?
C6 C9 1.549(4) . ?
C6 C7 1.550(4) . ?
C26 C27 1.370(5) . ?
C26 C31 1.413(4) . ?
C26 C25 1.470(5) . ?
C15 C14 1.525(5) . ?
C20 C21 1.377(5) . ?
C14 C17 1.541(4) . ?
C30 C31 1.333(6) . ?
C30 C29 1.388(7) . ?
C27 C28 1.377(7) . ?
C29 C28 1.392(7) . ?
C5 C1 1.319(10) . ?
C5 C4 1.343(7) . ?
C4 C3 1.330(5) . ?
C3 C2 1.374(7) . ?
C2 C1 1.327(10) . ?
